data_1557245
loop_
_publ_author_name
'Peralta, Ricardo A.'
'Huxley, Michael T.'
'Young, Rosemary J.'
'Linder-Patton, Oliver M'
'Evans, Jack D.'
'Doonan, Christian J.'
'Sumby, Christopher J.'

_publ_section_title
;
 MOF matrix isolation: cooperative conformational mobility enables
 reliable single crystal transformations.
;
_journal_issue 0
_journal_name_full 'Faraday discussions'
_journal_page_first 84
_journal_page_last 99
_journal_paper_doi 10.1039/d0fd00012d
_journal_volume 225
_journal_year 2021
_chemical_formula_sum 'C84 H84 Cl18 Mn3 N12 O12'
_chemical_formula_weight 2256.55
_space_group_crystal_system monoclinic
_space_group_IT_number 11
_space_group_name_Hall '-P 2yb'
_space_group_name_H-M_alt 'P 1 21/m 1'
_atom_sites_solution_hydrogens geom
_audit_creation_method SHELXL-2014/6
_audit_update_record
;
2020-01-15 deposited with the CCDC.	2020-02-04 downloaded from the CCDC.
;
_cell_angle_alpha 90
_cell_angle_beta 92.93(3)
_cell_angle_gamma 90
_cell_formula_units_Z 2
_cell_length_a 12.313(3)
_cell_length_b 31.877(6)
_cell_length_c 12.954(3)
_cell_measurement_reflns_used 92980
_cell_measurement_temperature 100(2)
_cell_measurement_theta_max 31.867
_cell_measurement_theta_min 1.278
_cell_volume 5078(2)
_computing_cell_refinement 'XDS (Kabsch, 1993)'
_computing_data_collection 'BluIce (McPhillips, 2002)'
_computing_data_reduction 'XDS (Kabsch, 1993)'
_computing_structure_refinement 'SHELXL-2014/6 (Sheldrick, 2014)'
_computing_structure_solution 'SHELXS-2014 (Sheldrick, 2014)'
_diffrn_ambient_temperature 100(2)
_diffrn_measured_fraction_theta_full 0.995
_diffrn_measured_fraction_theta_max 0.817
_diffrn_measurement_device_type 'ADSC Quantum 210r'
_diffrn_measurement_method 'Phi Scan'
_diffrn_radiation_monochromator 'Silicon Double Crystal'
_diffrn_radiation_source 'MX1 Beamline Australian Synchrotron'
_diffrn_radiation_type Synchrotron
_diffrn_radiation_wavelength 0.7108
_diffrn_reflns_av_R_equivalents 0.0927
_diffrn_reflns_av_unetI/netI 0.0681
_diffrn_reflns_Laue_measured_fraction_full 0.995
_diffrn_reflns_Laue_measured_fraction_max 0.817
_diffrn_reflns_limit_h_max 16
_diffrn_reflns_limit_h_min -17
_diffrn_reflns_limit_k_max 46
_diffrn_reflns_limit_k_min -46
_diffrn_reflns_limit_l_max 19
_diffrn_reflns_limit_l_min -19
_diffrn_reflns_number 92980
_diffrn_reflns_point_group_measured_fraction_full 0.995
_diffrn_reflns_point_group_measured_fraction_max 0.817
_diffrn_reflns_theta_full 27.000
_diffrn_reflns_theta_max 31.867
_diffrn_reflns_theta_min 1.278
_exptl_absorpt_coefficient_mu 0.902
_exptl_absorpt_correction_type multi-scan
_exptl_absorpt_process_details ' XDS (Kabsch, 1993)'
_exptl_crystal_colour colourless
_exptl_crystal_density_diffrn 1.476
_exptl_crystal_description plate
_exptl_crystal_F_000 2298
_exptl_crystal_size_max 0.800
_exptl_crystal_size_mid 0.350
_exptl_crystal_size_min 0.100
_platon_squeeze_details
;
The structure contains solvent accessible voids that contain dichloromethane.
To account for the removed electron density, 7 dichloromethane molecules (42e)
per asymmetric unit were added to the formula. One dichloromethane was
located in the differrence map and refined giving a total of 8.
;
_refine_diff_density_max 0.910
_refine_diff_density_min -1.085
_refine_diff_density_rms 0.110
_refine_ls_extinction_method none
_refine_ls_goodness_of_fit_ref 1.090
_refine_ls_hydrogen_treatment constr
_refine_ls_matrix_type full
_refine_ls_number_parameters 604
_refine_ls_number_reflns 14475
_refine_ls_number_restraints 151
_refine_ls_restrained_S_all 1.086
_refine_ls_R_factor_all 0.1410
_refine_ls_R_factor_gt 0.1010
_refine_ls_shift/su_max 0.000
_refine_ls_shift/su_mean 0.000
_refine_ls_structure_factor_coef Fsqd
_refine_ls_weighting_details 'w=1/[\s^2^(Fo^2^)+(0.1909P)^2^+0.1109P] where P=(Fo^2^+2Fc^2^)/3'
_refine_ls_weighting_scheme calc
_refine_ls_wR_factor_gt 0.2925
_refine_ls_wR_factor_ref 0.3127
_reflns_Friedel_coverage 0.000
_reflns_number_gt 8660
_reflns_number_total 14475
_reflns_threshold_expression 'I > 2\s(I)'
_cod_data_source_file d0fd00012d2.cif
_cod_data_source_block MnMOF-1(DCM)
_cod_depositor_comments 'Adding full bibliography for 1557244--1557251.cif.'
_cod_original_cell_volume 5077.8(18)
_cod_original_sg_symbol_H-M 'P 21/m'
_cod_database_code 1557245
_shelx_space_group_comment
;
The symmetry employed for this shelxl refinement is uniquely defined
by the following loop, which should always be used as a source of
symmetry information in preference to the above space-group names.
They are only intended as comments.
;
_shelx_estimated_absorpt_t_min 0.532
_shelx_estimated_absorpt_t_max 0.915
_shelxl_version_number 2014/6

loop_
_space_group_symop_operation_xyz
'x, y, z'
'-x, y+1/2, -z'
'-x, -y, -z'
'x, -y-1/2, z'

loop_
_atom_site_label
_atom_site_type_symbol
_atom_site_fract_x
_atom_site_fract_y
_atom_site_fract_z
_atom_site_U_iso_or_equiv
_atom_site_adp_type
_atom_site_occupancy
_atom_site_site_symmetry_order
_atom_site_calc_flag
_atom_site_refinement_flags_posn
_atom_site_refinement_flags_adp
_atom_site_refinement_flags_occupancy
_atom_site_disorder_assembly
_atom_site_disorder_group
Mn1 Mn 0.0000 0.5000 1.0000 0.0380(2) Uani 1 2 d S . P . .
Mn2 Mn 0.20491(5) 0.42827(2) 1.08992(4) 0.03725(18) Uani 1 1 d . . . . .
C1A C 0.2786(3) 0.34211(13) 0.2150(3) 0.0419(8) Uani 1 1 d . . . . .
H1A1 H 0.2204 0.3383 0.1603 0.050 Uiso 1 1 calc R U . . .
H1A2 H 0.2948 0.3144 0.2468 0.050 Uiso 1 1 calc R U . . .
N11A N 0.2422(3) 0.37023(11) 0.2917(2) 0.0449(8) Uani 1 1 d D . . . .
N12A N 0.1978(3) 0.40755(11) 0.2595(2) 0.0453(8) Uani 1 1 d D . . . .
C13A C 0.1697(4) 0.42710(14) 0.3453(3) 0.0474(9) Uani 1 1 d D . . . .
C14A C 0.1977(4) 0.40247(14) 0.4329(3) 0.0475(10) Uani 1 1 d D . . . .
C15A C 0.2448(4) 0.36659(15) 0.3955(3) 0.0503(10) Uani 1 1 d D . . . .
C16A C 0.1169(6) 0.4695(2) 0.3410(3) 0.078(2) Uani 1 1 d D . . . .
H16A H 0.0398 0.4667 0.3549 0.117 Uiso 1 1 calc R U . . .
H16B H 0.1238 0.4817 0.2721 0.117 Uiso 1 1 calc R U . . .
H16C H 0.1527 0.4878 0.3930 0.117 Uiso 1 1 calc R U . . .
C17A C 0.2860(5) 0.32840(19) 0.4516(4) 0.0701(16) Uani 1 1 d D . . . .
H17A H 0.2716 0.3036 0.4084 0.105 Uiso 1 1 calc R U . . .
H17B H 0.2490 0.3255 0.5164 0.105 Uiso 1 1 calc R U . . .
H17C H 0.3645 0.3311 0.4669 0.105 Uiso 1 1 calc R U . . .
N21A N 0.3778(3) 0.35871(10) 0.1686(2) 0.0398(7) Uani 1 1 d . . . . .
N22A N 0.3613(3) 0.39322(12) 0.1070(3) 0.0452(8) Uani 1 1 d . . . . .
C23A C 0.4616(3) 0.40550(15) 0.0850(4) 0.0500(10) Uani 1 1 d . . . . .
C24A C 0.5397(3) 0.37906(14) 0.1324(4) 0.0468(9) Uani 1 1 d . . . . .
C25A C 0.4831(3) 0.34935(13) 0.1867(3) 0.0415(8) Uani 1 1 d . . . . .
C26A C 0.5211(4) 0.31385(16) 0.2534(4) 0.0577(12) Uani 1 1 d . . . . .
H26A H 0.6008 0.3133 0.2581 0.087 Uiso 1 1 calc R U . . .
H26B H 0.4938 0.2874 0.2235 0.087 Uiso 1 1 calc R U . . .
H26C H 0.4940 0.3174 0.3227 0.087 Uiso 1 1 calc R U . . .
C27A C 0.4757(5) 0.4436(2) 0.0198(5) 0.0755(17) Uani 1 1 d . . . . .
H27A H 0.4140 0.4461 -0.0306 0.113 Uiso 1 1 calc R U . . .
H27B H 0.5432 0.4411 -0.0168 0.113 Uiso 1 1 calc R U . . .
H27C H 0.4794 0.4686 0.0640 0.113 Uiso 1 1 calc R U . . .
C31A C 0.1845(4) 0.41360(16) 0.5435(3) 0.0491(10) Uani 1 1 d . . . . .
C32A C 0.0895(4) 0.43052(18) 0.5759(3) 0.0590(13) Uani 1 1 d . . . . .
H32A H 0.0296 0.4347 0.5278 0.071 Uiso 1 1 calc R U . . .
C33A C 0.0808(4) 0.44154(17) 0.6783(3) 0.0559(12) Uani 1 1 d . . . . .
H33A H 0.0152 0.4536 0.6999 0.067 Uiso 1 1 calc R U . . .
C34A C 0.1669(4) 0.43513(15) 0.7498(3) 0.0486(10) Uani 1 1 d . . . . .
C35A C 0.2613(4) 0.41770(17) 0.7196(3) 0.0554(11) Uani 1 1 d . . . . .
H35A H 0.3193 0.4124 0.7691 0.066 Uiso 1 1 calc R U . . .
C36A C 0.2726(4) 0.40766(17) 0.6151(3) 0.0533(11) Uani 1 1 d . . . . .
H36A H 0.3395 0.3969 0.5930 0.064 Uiso 1 1 calc R U . . .
C37A C 0.1524(4) 0.44666(15) 0.8620(3) 0.0478(9) Uani 1 1 d . . . . .
O38A O 0.0804(3) 0.47228(12) 0.8795(2) 0.0651(10) Uani 1 1 d . . . . .
O39A O 0.2161(3) 0.42937(11) 0.9286(2) 0.0570(8) Uani 1 1 d . . . . .
C41A C 0.6596(3) 0.38386(15) 0.1280(4) 0.0527(11) Uani 1 1 d . . . . .
C42A C 0.7251(4) 0.35100(18) 0.0966(6) 0.0757(18) Uani 1 1 d . . . . .
H42A H 0.6941 0.3241 0.0836 0.091 Uiso 1 1 calc R U . . .
C43A C 0.8358(5) 0.35737(18) 0.0844(6) 0.083(2) Uani 1 1 d . . . . .
H43A H 0.8797 0.3352 0.0605 0.099 Uiso 1 1 calc R U . . .
C44A C 0.8815(3) 0.39650(16) 0.1074(4) 0.0525(10) Uani 1 1 d . . . . .
C45A C 0.8166(4) 0.42900(15) 0.1411(4) 0.0535(10) Uani 1 1 d . . . . .
H45A H 0.8473 0.4559 0.1552 0.064 Uiso 1 1 calc R U . . .
C46A C 0.7057(4) 0.42198(16) 0.1541(4) 0.0577(11) Uani 1 1 d . . . . .
H46A H 0.6623 0.4436 0.1811 0.069 Uiso 1 1 calc R U . . .
C47A C 0.9962(3) 0.40445(15) 0.0909(3) 0.0466(9) Uani 1 1 d . . . . .
O48A O 1.0631(2) 0.37459(11) 0.0770(3) 0.0560(8) Uani 1 1 d . . . . .
O49A O 1.0320(2) 0.44241(10) 0.0931(2) 0.0436(6) Uani 1 1 d . . . . .
C1B C 0.5865(9) 0.7500 1.4106(7) 0.082(3) Uani 0.428(6) 2 d S T P A 1
H1B1 H 0.5391 0.7500 1.4700 0.098 Uiso 0.428(6) 2 calc R U P A 1
H1B2 H 0.6639 0.7500 1.4354 0.098 Uiso 0.428(6) 2 calc R U P A 1
N11B N 0.5610(10) 0.7165(3) 1.3388(8) 0.066(3) Uani 0.428(6) 1 d D U P A 1
N12B N 0.6208(9) 0.7134(3) 1.2531(9) 0.070(3) Uani 0.428(6) 1 d D U P A 1
C13B C 0.5773(18) 0.6791(5) 1.2081(13) 0.080(6) Uani 0.428(6) 1 d D U P A 1
C14B C 0.4899(10) 0.6626(3) 1.2601(7) 0.061(3) Uani 0.428(6) 1 d D U P A 1
C15B C 0.4943(16) 0.6844(6) 1.3516(11) 0.058(5) Uani 0.428(6) 1 d D U P A 1
C16B C 0.6151(12) 0.6653(4) 1.1072(9) 0.072(4) Uani 0.428(6) 1 d D U P A 1
H16D H 0.5621 0.6738 1.0522 0.107 Uiso 0.428(6) 1 calc R U P A 1
H16E H 0.6228 0.6347 1.1070 0.107 Uiso 0.428(6) 1 calc R U P A 1
H16F H 0.6856 0.6783 1.0956 0.107 Uiso 0.428(6) 1 calc R U P A 1
C17B C 0.4119(16) 0.6834(7) 1.4304(12) 0.081(7) Uani 0.428(6) 1 d D U P A 1
H17D H 0.3575 0.7052 1.4154 0.122 Uiso 0.428(6) 1 calc R U P A 1
H17E H 0.4473 0.6883 1.4989 0.122 Uiso 0.428(6) 1 calc R U P A 1
H17F H 0.3763 0.6559 1.4294 0.122 Uiso 0.428(6) 1 calc R U P A 1
C21B C 0.4239(7) 0.6265(3) 1.2274(6) 0.047(2) Uani 0.428(6) 1 d D . P A 1
C22 C 0.3412(10) 0.6314(4) 1.1487(11) 0.063(3) Uani 0.428(6) 1 d . . P A 1
H22B H 0.3288 0.6580 1.1167 0.076 Uiso 0.428(6) 1 calc R U P A 1
C23B C 0.2789(16) 0.5973(4) 1.1190(14) 0.100(8) Uani 0.428(6) 1 d . . P A 1
H23B H 0.2237 0.6015 1.0661 0.120 Uiso 0.428(6) 1 calc R U P A 1
C24B C 0.289(3) 0.5602(11) 1.1572(18) 0.048(3) Uani 0.428(6) 1 d D . P A 1
C25B C 0.374(3) 0.5564(13) 1.228(4) 0.0579(19) Uani 0.428(6) 1 d D . P A 1
H25B H 0.3927 0.5288 1.2503 0.070 Uiso 0.428(6) 1 calc R U P A 1
C26B C 0.4325(14) 0.5883(3) 1.2709(15) 0.040(3) Uani 0.428(6) 1 d D . P A 1
H1 H 0.4793 0.5838 1.3305 0.048 Uiso 0.428(6) 1 calc R U P A 1
C27B C 0.2264(4) 0.52090(14) 1.1223(3) 0.0466(9) Uani 1 1 d . . . . .
O28B O 0.2717(3) 0.48578(10) 1.1352(2) 0.0541(8) Uani 1 1 d . . . . .
O29B O 0.1403(3) 0.52704(12) 1.0706(3) 0.0659(10) Uani 1 1 d . . . . .
N11C N 0.5029(10) 0.7154(3) 1.4034(9) 0.098(4) Uani 0.572(6) 1 d D U P A 2
N12C N 0.4237(10) 0.7123(3) 1.4735(9) 0.096(3) Uani 0.572(6) 1 d D U P A 2
C13C C 0.3613(11) 0.6805(5) 1.4407(11) 0.084(5) Uani 0.572(6) 1 d D U P A 2
C14C C 0.3982(10) 0.6630(3) 1.3506(9) 0.095(4) Uani 0.572(6) 1 d D U P A 2
C15C C 0.4883(15) 0.6869(5) 1.3276(11) 0.092(7) Uani 0.572(6) 1 d D U P A 2
C16C C 0.2669(12) 0.6678(6) 1.4999(13) 0.119(5) Uani 0.572(6) 1 d D U P A 2
H16G H 0.2575 0.6878 1.5562 0.179 Uiso 0.572(6) 1 calc R U P A 2
H16H H 0.2795 0.6397 1.5287 0.179 Uiso 0.572(6) 1 calc R U P A 2
H16I H 0.2011 0.6675 1.4539 0.179 Uiso 0.572(6) 1 calc R U P A 2
C17C C 0.5646(17) 0.6827(7) 1.2430(15) 0.107(7) Uani 0.572(6) 1 d D U P A 2
H17G H 0.6336 0.6710 1.2707 0.160 Uiso 0.572(6) 1 calc R U P A 2
H17H H 0.5775 0.7104 1.2131 0.160 Uiso 0.572(6) 1 calc R U P A 2
H17I H 0.5329 0.6641 1.1894 0.160 Uiso 0.572(6) 1 calc R U P A 2
C21C C 0.3522(8) 0.6262(3) 1.2917(7) 0.066(3) Uani 0.572(6) 1 d D . P A 2
C22C C 0.2540(13) 0.6269(4) 1.2455(12) 0.122(7) Uani 0.572(6) 1 d . . P A 2
H22C H 0.2138 0.6522 1.2491 0.146 Uiso 0.572(6) 1 calc R U P A 2
C23C C 0.2048(11) 0.5938(3) 1.1924(11) 0.081(3) Uani 0.572(6) 1 d . . P A 2
H23C H 0.1318 0.5951 1.1651 0.097 Uiso 0.572(6) 1 calc R U P A 2
C24C C 0.274(2) 0.5557(8) 1.1809(12) 0.048(3) Uani 0.572(6) 1 d D . P A 2
C25C C 0.373(3) 0.5533(10) 1.232(3) 0.0579(19) Uani 0.572(6) 1 d D . P A 2
H25C H 0.4154 0.5282 1.2332 0.070 Uiso 0.572(6) 1 calc R U P A 2
C26C C 0.4114(18) 0.5908(6) 1.2848(17) 0.105(9) Uani 0.572(6) 1 d D . P A 2
H2 H 0.4827 0.5905 1.3166 0.127 Uiso 0.572(6) 1 calc R U P A 2
C1C C 0.5865(9) 0.7500 1.4106(7) 0.082(3) Uani 0.572(6) 2 d S T P A 2
H1C1 H 0.6299 0.7500 1.4770 0.098 Uiso 0.572(6) 2 calc R U P A 2
H1C2 H 0.6350 0.7500 1.3519 0.098 Uiso 0.572(6) 2 calc R U P A 2
Cl62 Cl 0.57322(19) 0.49195(6) 1.36910(17) 0.0986(6) Uani 1 1 d . . . . .
C61 C 0.4657(7) 0.4512(3) 1.3703(6) 0.105(3) Uani 1 1 d . . . . .
H61A H 0.4041 0.4619 1.4089 0.126 Uiso 1 1 calc R U . . .
H61B H 0.4385 0.4455 1.2985 0.126 Uiso 1 1 calc R U . . .
Cl60 Cl 0.5099(2) 0.40737(7) 1.42367(17) 0.1036(6) Uani 1 1 d . . . . .

loop_
_atom_site_aniso_label
_atom_site_aniso_U_11
_atom_site_aniso_U_22
_atom_site_aniso_U_33
_atom_site_aniso_U_23
_atom_site_aniso_U_13
_atom_site_aniso_U_12
Mn1 0.0373(4) 0.0542(5) 0.0218(3) -0.0047(3) -0.0044(3) 0.0042(3)
Mn2 0.0376(3) 0.0492(4) 0.0246(2) -0.0016(2) -0.00259(19) 0.0015(2)
C1A 0.048(2) 0.044(2) 0.0333(17) -0.0019(15) 0.0058(15) -0.0002(16)
N11A 0.053(2) 0.0487(19) 0.0328(15) 0.0069(14) 0.0047(13) 0.0087(15)
N12A 0.052(2) 0.055(2) 0.0288(14) 0.0031(14) 0.0014(13) 0.0123(16)
C13A 0.055(2) 0.058(3) 0.0292(17) 0.0018(17) -0.0005(15) 0.0128(19)
C14A 0.056(2) 0.056(2) 0.0295(17) -0.0004(16) 0.0001(16) 0.0164(19)
C15A 0.058(3) 0.063(3) 0.0301(17) 0.0082(18) 0.0047(16) 0.014(2)
C16A 0.122(5) 0.089(4) 0.0236(18) -0.005(2) 0.003(2) 0.055(4)
C17A 0.096(4) 0.072(3) 0.044(2) 0.021(2) 0.023(2) 0.036(3)
N21A 0.0501(18) 0.0409(17) 0.0292(13) 0.0068(13) 0.0086(12) 0.0014(14)
N22A 0.0414(18) 0.053(2) 0.0408(16) 0.0132(15) 0.0027(13) 0.0060(15)
C23A 0.0280(18) 0.061(3) 0.062(3) 0.010(2) 0.0123(17) 0.0048(16)
C24A 0.036(2) 0.047(2) 0.057(2) 0.0022(19) -0.0003(17) 0.0034(16)
C25A 0.0391(19) 0.043(2) 0.0417(19) 0.0006(16) -0.0016(15) 0.0007(15)
C26A 0.064(3) 0.054(3) 0.056(3) 0.013(2) 0.010(2) 0.018(2)
C27A 0.051(3) 0.078(4) 0.098(4) 0.041(3) 0.011(3) 0.002(3)
C31A 0.051(2) 0.071(3) 0.0259(16) 0.0043(18) 0.0044(15) 0.015(2)
C32A 0.058(3) 0.089(4) 0.0297(18) 0.005(2) -0.0040(17) 0.018(2)
C33A 0.056(3) 0.080(3) 0.0318(18) 0.001(2) 0.0017(17) 0.022(2)
C34A 0.061(3) 0.062(3) 0.0229(15) 0.0030(16) 0.0055(15) 0.010(2)
C35A 0.054(3) 0.080(3) 0.0312(18) -0.001(2) -0.0036(17) 0.018(2)
C36A 0.050(2) 0.080(3) 0.0303(18) 0.0017(19) 0.0031(16) 0.013(2)
C37A 0.055(2) 0.058(2) 0.0299(17) 0.0007(17) -0.0047(16) 0.006(2)
O38A 0.093(3) 0.078(2) 0.0261(13) 0.0028(14) 0.0162(14) 0.028(2)
O39A 0.0605(19) 0.081(2) 0.0280(13) -0.0049(13) -0.0081(12) 0.0125(16)
C41A 0.0311(19) 0.058(3) 0.070(3) 0.001(2) 0.0102(18) 0.0009(17)
C42A 0.041(3) 0.054(3) 0.132(6) -0.023(3) 0.006(3) -0.001(2)
C43A 0.049(3) 0.051(3) 0.150(6) -0.022(3) 0.019(3) 0.004(2)
C44A 0.036(2) 0.060(3) 0.062(3) -0.005(2) 0.0050(18) 0.0013(18)
C45A 0.041(2) 0.055(3) 0.065(3) -0.004(2) 0.0073(19) 0.0017(18)
C46A 0.049(3) 0.054(3) 0.071(3) -0.005(2) 0.013(2) 0.0034(19)
C47A 0.039(2) 0.060(3) 0.041(2) 0.0004(18) 0.0055(16) -0.0047(18)
O48A 0.0296(14) 0.072(2) 0.066(2) -0.0094(17) 0.0005(13) -0.0013(13)
O49A 0.0340(13) 0.0611(17) 0.0355(13) 0.0007(12) -0.0014(10) -0.0019(12)
C1B 0.107(7) 0.050(4) 0.082(6) 0.000 -0.048(5) 0.000
N11B 0.098(9) 0.038(5) 0.058(6) -0.004(5) -0.026(6) -0.002(5)
N12B 0.096(8) 0.036(5) 0.074(7) 0.001(5) -0.025(6) 0.002(5)
C13B 0.125(14) 0.020(6) 0.090(12) -0.005(7) -0.046(10) -0.003(7)
C14B 0.101(10) 0.033(5) 0.045(5) -0.003(4) -0.023(6) -0.008(5)
C15B 0.096(10) 0.039(7) 0.035(6) 0.017(5) -0.033(8) -0.014(7)
C16B 0.092(10) 0.045(6) 0.076(8) -0.010(6) -0.016(7) 0.006(6)
C17B 0.134(18) 0.064(9) 0.044(7) -0.024(6) -0.006(9) -0.048(12)
C21B 0.043(5) 0.047(5) 0.048(5) -0.003(4) -0.018(4) 0.003(4)
C22 0.051(6) 0.059(7) 0.078(8) 0.005(6) -0.021(6) -0.005(5)
C23B 0.136(15) 0.042(6) 0.113(13) -0.016(7) -0.099(13) 0.013(8)
C24B 0.075(8) 0.040(6) 0.028(8) 0.015(6) -0.007(6) -0.014(5)
C25B 0.065(3) 0.054(5) 0.053(3) 0.000(3) -0.012(2) -0.005(3)
C26B 0.039(6) 0.023(4) 0.056(8) -0.002(5) -0.025(5) -0.009(4)
C27B 0.055(2) 0.050(2) 0.0335(18) 0.0021(17) -0.0075(16) -0.0051(18)
O28B 0.066(2) 0.0522(18) 0.0425(15) 0.0016(14) -0.0092(14) -0.0084(15)
O29B 0.0522(19) 0.069(2) 0.074(2) 0.0037(18) -0.0246(17) -0.0077(16)
N11C 0.134(10) 0.049(5) 0.103(8) -0.002(6) -0.062(8) -0.001(6)
N12C 0.133(10) 0.072(6) 0.082(7) -0.002(5) -0.017(6) -0.011(6)
C13C 0.100(11) 0.068(8) 0.080(9) -0.012(7) -0.020(8) -0.006(8)
C14C 0.115(10) 0.072(7) 0.094(8) 0.003(6) -0.029(8) 0.002(7)
C15C 0.149(12) 0.040(6) 0.076(10) 0.010(7) -0.089(9) 0.005(7)
C16C 0.103(11) 0.139(14) 0.116(12) -0.003(10) 0.013(9) -0.001(10)
C17C 0.128(15) 0.082(12) 0.106(14) -0.040(10) -0.043(11) 0.038(11)
C21C 0.060(5) 0.061(5) 0.076(6) 0.000(5) -0.014(5) 0.002(4)
C22C 0.133(13) 0.087(8) 0.136(13) -0.029(8) -0.082(11) 0.043(8)
C23C 0.087(8) 0.056(6) 0.098(8) -0.004(6) -0.016(7) 0.023(5)
C24C 0.075(8) 0.040(6) 0.028(8) 0.015(6) -0.007(6) -0.014(5)
C25C 0.065(3) 0.054(5) 0.053(3) 0.000(3) -0.012(2) -0.005(3)
C26C 0.088(14) 0.17(2) 0.057(8) 0.019(10) -0.021(8) -0.010(12)
C1C 0.107(7) 0.050(4) 0.082(6) 0.000 -0.048(5) 0.000
Cl62 0.1080(15) 0.0852(11) 0.1014(13) 0.0006(10) -0.0069(11) -0.0033(10)
C61 0.080(5) 0.162(8) 0.073(4) -0.019(5) -0.010(3) -0.014(5)
Cl60 0.1183(16) 0.0970(13) 0.0967(13) -0.0149(11) 0.0169(11) -0.0098(11)

loop_
_atom_type_symbol
_atom_type_description
_atom_type_scat_dispersion_real
_atom_type_scat_dispersion_imag
_atom_type_scat_source
C C 0.0033 0.0016 'International Tables Vol C Tables 4.2.6.8 and 6.1.1.4'
H H 0.0000 0.0000 'International Tables Vol C Tables 4.2.6.8 and 6.1.1.4'
N N 0.0061 0.0033 'International Tables Vol C Tables 4.2.6.8 and 6.1.1.4'
O O 0.0106 0.0060 'International Tables Vol C Tables 4.2.6.8 and 6.1.1.4'
Mn Mn 0.3368 0.7283 'International Tables Vol C Tables 4.2.6.8 and 6.1.1.4'
Cl Cl 0.1484 0.1585 'International Tables Vol C Tables 4.2.6.8 and 6.1.1.4'

loop_
_geom_angle_atom_site_label_1
_geom_angle_atom_site_label_2
_geom_angle_atom_site_label_3
_geom_angle
_geom_angle_site_symmetry_1
_geom_angle_site_symmetry_3
O38A Mn1 O38A 180.0 3_567 .
O38A Mn1 O29B 84.91(17) 3_567 .
O38A Mn1 O29B 95.09(17) . .
O38A Mn1 O29B 95.09(17) 3_567 3_567
O38A Mn1 O29B 84.91(17) . 3_567
O29B Mn1 O29B 180.0 . 3_567
O38A Mn1 O49A 91.23(12) 3_567 1_456
O38A Mn1 O49A 88.77(12) . 1_456
O29B Mn1 O49A 89.06(13) . 1_456
O29B Mn1 O49A 90.95(13) 3_567 1_456
O38A Mn1 O49A 88.77(12) 3_567 3_666
O38A Mn1 O49A 91.23(12) . 3_666
O29B Mn1 O49A 90.94(13) . 3_666
O29B Mn1 O49A 89.05(13) 3_567 3_666
O49A Mn1 O49A 180.0 1_456 3_666
O28B Mn2 O39A 102.75(14) . .
O28B Mn2 O49A 100.65(13) . 1_456
O39A Mn2 O49A 97.42(12) . 1_456
O28B Mn2 N22A 94.97(15) . 1_556
O39A Mn2 N22A 90.39(13) . 1_556
O49A Mn2 N22A 160.49(13) 1_456 1_556
O28B Mn2 N12A 90.99(13) . 1_556
O39A Mn2 N12A 164.20(14) . 1_556
O49A Mn2 N12A 87.51(12) 1_456 1_556
N22A Mn2 N12A 80.56(13) 1_556 1_556
O28B Mn2 O48A 155.01(13) . 1_456
O39A Mn2 O48A 91.54(14) . 1_456
O49A Mn2 O48A 56.69(11) 1_456 1_456
N22A Mn2 O48A 105.46(13) 1_556 1_456
N12A Mn2 O48A 78.60(13) 1_556 1_456
N11A C1A N21A 110.6(3) . .
N11A C1A H1A1 109.5 . .
N21A C1A H1A1 109.5 . .
N11A C1A H1A2 109.5 . .
N21A C1A H1A2 109.5 . .
H1A1 C1A H1A2 108.1 . .
C15A N11A N12A 111.6(3) . .
C15A N11A C1A 130.4(4) . .
N12A N11A C1A 118.0(3) . .
C13A N12A N11A 105.6(3) . .
C13A N12A Mn2 133.3(3) . 1_554
N11A N12A Mn2 120.6(2) . 1_554
N12A C13A C14A 110.4(4) . .
N12A C13A C16A 121.3(3) . .
C14A C13A C16A 128.3(4) . .
C15A C14A C13A 105.6(3) . .
C15A C14A C31A 127.0(4) . .
C13A C14A C31A 127.3(4) . .
N11A C15A C14A 106.9(4) . .
N11A C15A C17A 123.1(4) . .
C14A C15A C17A 130.0(4) . .
C13A C16A H16A 109.5 . .
C13A C16A H16B 109.5 . .
H16A C16A H16B 109.5 . .
C13A C16A H16C 109.5 . .
H16A C16A H16C 109.5 . .
H16B C16A H16C 109.5 . .
C15A C17A H17A 109.5 . .
C15A C17A H17B 109.5 . .
H17A C17A H17B 109.5 . .
C15A C17A H17C 109.5 . .
H17A C17A H17C 109.5 . .
H17B C17A H17C 109.5 . .
C25A N21A N22A 113.2(3) . .
C25A N21A C1A 131.2(3) . .
N22A N21A C1A 115.0(3) . .
C23A N22A N21A 104.4(3) . .
C23A N22A Mn2 129.3(3) . 1_554
N21A N22A Mn2 124.3(3) . 1_554
N22A C23A C24A 110.6(4) . .
N22A C23A C27A 119.6(4) . .
C24A C23A C27A 129.8(4) . .
C25A C24A C23A 106.4(4) . .
C25A C24A C41A 127.9(4) . .
C23A C24A C41A 125.7(4) . .
N21A C25A C24A 105.4(3) . .
N21A C25A C26A 123.0(4) . .
C24A C25A C26A 131.5(4) . .
C25A C26A H26A 109.5 . .
C25A C26A H26B 109.5 . .
H26A C26A H26B 109.5 . .
C25A C26A H26C 109.5 . .
H26A C26A H26C 109.5 . .
H26B C26A H26C 109.5 . .
C23A C27A H27A 109.5 . .
C23A C27A H27B 109.5 . .
H27A C27A H27B 109.5 . .
C23A C27A H27C 109.5 . .
H27A C27A H27C 109.5 . .
H27B C27A H27C 109.5 . .
C32A C31A C36A 119.5(4) . .
C32A C31A C14A 121.6(4) . .
C36A C31A C14A 118.9(4) . .
C31A C32A C33A 120.2(4) . .
C31A C32A H32A 119.9 . .
C33A C32A H32A 119.9 . .
C32A C33A C34A 120.7(4) . .
C32A C33A H33A 119.7 . .
C34A C33A H33A 119.7 . .
C35A C34A C33A 120.1(4) . .
C35A C34A C37A 121.1(4) . .
C33A C34A C37A 118.7(4) . .
C34A C35A C36A 119.8(4) . .
C34A C35A H35A 120.1 . .
C36A C35A H35A 120.1 . .
C31A C36A C35A 119.6(4) . .
C31A C36A H36A 120.2 . .
C35A C36A H36A 120.2 . .
O38A C37A O39A 126.1(4) . .
O38A C37A C34A 117.2(4) . .
O39A C37A C34A 116.7(4) . .
C37A O38A Mn1 142.2(3) . .
C37A O39A Mn2 128.1(3) . .
C46A C41A C42A 119.8(4) . .
C46A C41A C24A 118.6(4) . .
C42A C41A C24A 121.5(4) . .
C41A C42A C43A 120.4(5) . .
C41A C42A H42A 119.8 . .
C43A C42A H42A 119.8 . .
C44A C43A C42A 119.4(5) . .
C44A C43A H43A 120.3 . .
C42A C43A H43A 120.3 . .
C45A C44A C43A 120.1(4) . .
C45A C44A C47A 119.5(4) . .
C43A C44A C47A 120.4(4) . .
C44A C45A C46A 119.8(4) . .
C44A C45A H45A 120.1 . .
C46A C45A H45A 120.1 . .
C41A C46A C45A 120.2(4) . .
C41A C46A H46A 119.9 . .
C45A C46A H46A 119.9 . .
O48A C47A O49A 118.8(4) . .
O48A C47A C44A 121.7(4) . .
O49A C47A C44A 119.5(4) . .
C47A O48A Mn2 86.1(3) . 1_654
C47A O49A Mn2 98.0(3) . 1_654
C47A O49A Mn1 135.6(3) . 1_654
Mn2 O49A Mn1 107.89(12) 1_654 1_654
N11B C1B N11B 95.6(9) 4_575 .
N11B C1B H1B1 112.6 4_575 .
N11B C1B H1B1 112.6 . .
N11B C1B H1B2 112.6 4_575 .
N11B C1B H1B2 112.6 . .
H1B1 C1B H1B2 110.1 . .
C15B N11B N12B 114.0(10) . .
C15B N11B C1B 127.3(11) . .
N12B N11B C1B 118.0(10) . .
C13B N12B N11B 101.1(10) . .
N12B C13B C14B 113.4(11) . .
N12B C13B C16B 119.4(12) . .
C14B C13B C16B 126.9(12) . .
C15B C14B C13B 103.2(10) . .
C15B C14B C21B 130.3(9) . .
C13B C14B C21B 125.9(8) . .
N11B C15B C14B 106.3(11) . .
N11B C15B C17B 123.7(14) . .
C14B C15B C17B 126.0(12) . .
C13B C16B H16D 109.5 . .
C13B C16B H16E 109.5 . .
H16D C16B H16E 109.5 . .
C13B C16B H16F 109.5 . .
H16D C16B H16F 109.5 . .
H16E C16B H16F 109.5 . .
C15B C17B H17D 109.5 . .
C15B C17B H17E 109.5 . .
H17D C17B H17E 109.5 . .
C15B C17B H17F 109.5 . .
H17D C17B H17F 109.5 . .
H17E C17B H17F 109.5 . .
C26B C21B C22 116.3(10) . .
C26B C21B C14B 124.2(9) . .
C22 C21B C14B 119.4(9) . .
C23B C22 C21B 118.9(11) . .
C23B C22 H22B 120.5 . .
C21B C22 H22B 120.5 . .
C24B C23B C22 125.3(19) . .
C24B C23B H23B 117.4 . .
C22 C23B H23B 117.4 . .
C23B C24B C25B 114(4) . .
C23B C24B C27B 127(3) . .
C25B C24B C27B 119(2) . .
C26B C25B C24B 126(4) . .
C26B C25B H25B 117.0 . .
C24B C25B H25B 117.0 . .
C21B C26B C25B 119(3) . .
C21B C26B H1 120.6 . .
C25B C26B H1 120.6 . .
O29B C27B O28B 125.0(4) . .
O29B C27B C24C 118.3(11) . .
O28B C27B C24C 116.5(11) . .
O29B C27B C24B 115.9(14) . .
O28B C27B C24B 118.4(15) . .
C27B O28B Mn2 125.5(3) . .
C27B O29B Mn1 146.4(3) . .
C15C N11C N12C 111.3(10) . .
C15C N11C C1C 127.2(13) . .
N12C N11C C1C 121.2(9) . .
C13C N12C N11C 105.1(10) . .
N12C C13C C14C 111.5(11) . .
N12C C13C C16C 119.9(13) . .
C14C C13C C16C 128.6(12) . .
C15C C14C C13C 105.0(10) . .
C15C C14C C21C 127.3(10) . .
C13C C14C C21C 127.7(10) . .
N11C C15C C14C 107.0(12) . .
N11C C15C C17C 122.2(14) . .
C14C C15C C17C 130.6(13) . .
C13C C16C H16G 109.5 . .
C13C C16C H16H 109.5 . .
H16G C16C H16H 109.5 . .
C13C C16C H16I 109.5 . .
H16G C16C H16I 109.5 . .
H16H C16C H16I 109.5 . .
C15C C17C H17G 109.5 . .
C15C C17C H17H 109.5 . .
H17G C17C H17H 109.5 . .
C15C C17C H17I 109.5 . .
H17G C17C H17I 109.5 . .
H17H C17C H17I 109.5 . .
C22C C21C C26C 117.9(14) . .
C22C C21C C14C 122.2(10) . .
C26C C21C C14C 119.9(13) . .
C21C C22C C23C 125.5(12) . .
C21C C22C H22C 117.3 . .
C23C C22C H22C 117.3 . .
C22C C23C C24C 115.6(14) . .
C22C C23C H23C 122.2 . .
C24C C23C H23C 122.2 . .
C25C C24C C27B 123(2) . .
C25C C24C C23C 120(2) . .
C27B C24C C23C 117.1(18) . .
C24C C25C C26C 116(3) . .
C24C C25C H25C 121.8 . .
C26C C25C H25C 121.8 . .
C21C C26C C25C 124(2) . .
C21C C26C H2 117.9 . .
C25C C26C H2 117.9 . .
N11C C1C N11C 94.1(10) 4_575 .
N11C C1C H1C1 112.9 4_575 .
N11C C1C H1C1 112.9 . .
N11C C1C H1C2 112.9 4_575 .
N11C C1C H1C2 112.9 . .
H1C1 C1C H1C2 110.3 . .
Cl60 C61 Cl62 112.2(4) . .
Cl60 C61 H61A 109.2 . .
Cl62 C61 H61A 109.2 . .
Cl60 C61 H61B 109.2 . .
Cl62 C61 H61B 109.2 . .
H61A C61 H61B 107.9 . .

loop_
_geom_bond_atom_site_label_1
_geom_bond_atom_site_label_2
_geom_bond_distance
_geom_bond_site_symmetry_2
Mn1 O38A 2.088(3) 3_567
Mn1 O38A 2.088(3) .
Mn1 O29B 2.098(3) .
Mn1 O29B 2.098(3) 3_567
Mn1 O49A 2.221(3) 1_456
Mn1 O49A 2.221(3) 3_666
Mn2 O28B 2.082(3) .
Mn2 O39A 2.102(3) .
Mn2 O49A 2.179(3) 1_456
Mn2 N22A 2.227(3) 1_556
Mn2 N12A 2.299(3) 1_556
Mn2 O48A 2.445(3) 1_456
C1A N11A 1.427(5) .
C1A N21A 1.486(5) .
C1A H1A1 0.9900 .
C1A H1A2 0.9900 .
N11A C15A 1.348(5) .
N11A N12A 1.366(5) .
N12A C13A 1.335(5) .
N12A Mn2 2.299(3) 1_554
C13A C14A 1.409(5) .
C13A C16A 1.499(6) .
C14A C15A 1.381(6) .
C14A C31A 1.492(5) .
C15A C17A 1.494(6) .
C16A H16A 0.9800 .
C16A H16B 0.9800 .
C16A H16C 0.9800 .
C17A H17A 0.9800 .
C17A H17B 0.9800 .
C17A H17C 0.9800 .
N21A C25A 1.339(5) .
N21A N22A 1.368(5) .
N22A C23A 1.340(5) .
N22A Mn2 2.227(3) 1_554
C23A C24A 1.397(6) .
C23A C27A 1.495(7) .
C24A C25A 1.388(6) .
C24A C41A 1.489(6) .
C25A C26A 1.485(6) .
C26A H26A 0.9800 .
C26A H26B 0.9800 .
C26A H26C 0.9800 .
C27A H27A 0.9800 .
C27A H27B 0.9800 .
C27A H27C 0.9800 .
C31A C32A 1.373(6) .
C31A C36A 1.404(6) .
C32A C33A 1.381(6) .
C32A H32A 0.9500 .
C33A C34A 1.387(6) .
C33A H33A 0.9500 .
C34A C35A 1.364(6) .
C34A C37A 1.518(5) .
C35A C36A 1.406(6) .
C35A H35A 0.9500 .
C36A H36A 0.9500 .
C37A O38A 1.234(6) .
C37A O39A 1.263(5) .
C41A C46A 1.376(7) .
C41A C42A 1.394(7) .
C42A C43A 1.396(7) .
C42A H42A 0.9500 .
C43A C44A 1.394(7) .
C43A H43A 0.9500 .
C44A C45A 1.392(7) .
C44A C47A 1.462(6) .
C45A C46A 1.402(7) .
C45A H45A 0.9500 .
C46A H46A 0.9500 .
C47A O48A 1.277(6) .
C47A O49A 1.287(5) .
O48A Mn2 2.445(3) 1_654
O49A Mn2 2.179(3) 1_654
O49A Mn1 2.221(3) 1_654
C1B N11B 1.439(11) 4_575
C1B N11B 1.439(11) .
C1B H1B1 0.9900 .
C1B H1B2 0.9900 .
N11B C15B 1.328(13) .
N11B N12B 1.367(13) .
N12B C13B 1.339(14) .
C13B C14B 1.400(16) .
C13B C16B 1.476(15) .
C14B C15B 1.373(14) .
C14B C21B 1.460(11) .
C15B C17B 1.476(17) .
C16B H16D 0.9800 .
C16B H16E 0.9800 .
C16B H16F 0.9800 .
C17B H17D 0.9800 .
C17B H17E 0.9800 .
C17B H17F 0.9800 .
C21B C26B 1.343(13) .
C21B C22 1.413(14) .
C22 C23B 1.374(18) .
C22 H22B 0.9500 .
C23B C24B 1.29(4) .
C23B H23B 0.9500 .
C24B C25B 1.358(18) .
C24B C27B 1.53(4) .
C25B C26B 1.35(2) .
C25B H25B 0.9500 .
C26B H1 0.9500 .
C27B O29B 1.241(5) .
C27B O28B 1.258(6) .
C27B C24C 1.45(3) .
N11C C15C 1.343(13) .
N11C N12C 1.370(13) .
N11C C1C 1.509(12) .
N12C C13C 1.330(13) .
C13C C14C 1.390(14) .
C13C C16C 1.482(15) .
C14C C15C 1.390(14) .
C14C C21C 1.495(12) .
C15C C17C 1.485(17) .
C16C H16G 0.9800 .
C16C H16H 0.9800 .
C16C H16I 0.9800 .
C17C H17G 0.9800 .
C17C H17H 0.9800 .
C17C H17I 0.9800 .
C21C C22C 1.322(15) .
C21C C26C 1.350(16) .
C22C C23C 1.382(18) .
C22C H22C 0.9500 .
C23C C24C 1.50(3) .
C23C H23C 0.9500 .
C24C C25C 1.364(15) .
C25C C26C 1.44(3) .
C25C H25C 0.9500 .
C26C H2 0.9500 .
C1C N11C 1.509(12) 4_575
C1C H1C1 0.9900 .
C1C H1C2 0.9900 .
Cl62 C61 1.855(9) .
C61 Cl60 1.640(10) .
C61 H61A 0.9900 .
C61 H61B 0.9900 .

loop_
_geom_torsion_atom_site_label_1
_geom_torsion_atom_site_label_2
_geom_torsion_atom_site_label_3
_geom_torsion_atom_site_label_4
_geom_torsion
_geom_torsion_site_symmetry_1
_geom_torsion_site_symmetry_4
N21A C1A N11A C15A -108.7(5) . .
N21A C1A N11A N12A 70.5(5) . .
C15A N11A N12A C13A -1.6(5) . .
C1A N11A N12A C13A 179.1(4) . .
C15A N11A N12A Mn2 170.6(3) . 1_554
C1A N11A N12A Mn2 -8.8(5) . 1_554
N11A N12A C13A C14A 0.9(5) . .
Mn2 N12A C13A C14A -169.8(3) 1_554 .
N11A N12A C13A C16A -179.6(5) . .
Mn2 N12A C13A C16A 9.7(8) 1_554 .
N12A C13A C14A C15A 0.0(6) . .
C16A C13A C14A C15A -179.5(6) . .
N12A C13A C14A C31A 177.3(5) . .
C16A C13A C14A C31A -2.2(9) . .
N12A N11A C15A C14A 1.6(5) . .
C1A N11A C15A C14A -179.2(4) . .
N12A N11A C15A C17A 178.1(5) . .
C1A N11A C15A C17A -2.7(8) . .
C13A C14A C15A N11A -0.9(6) . .
C31A C14A C15A N11A -178.2(5) . .
C13A C14A C15A C17A -177.1(6) . .
C31A C14A C15A C17A 5.6(9) . .
N11A C1A N21A C25A 100.0(5) . .
N11A C1A N21A N22A -70.0(4) . .
C25A N21A N22A C23A 0.7(5) . .
C1A N21A N22A C23A 172.5(4) . .
C25A N21A N22A Mn2 -164.3(3) . 1_554
C1A N21A N22A Mn2 7.5(4) . 1_554
N21A N22A C23A C24A -0.1(5) . .
Mn2 N22A C23A C24A 163.9(3) 1_554 .
N21A N22A C23A C27A -178.6(5) . .
Mn2 N22A C23A C27A -14.7(7) 1_554 .
N22A C23A C24A C25A -0.5(6) . .
C27A C23A C24A C25A 177.9(6) . .
N22A C23A C24A C41A -177.9(4) . .
C27A C23A C24A C41A 0.4(9) . .
N22A N21A C25A C24A -1.0(5) . .
C1A N21A C25A C24A -171.2(4) . .
N22A N21A C25A C26A 178.6(4) . .
C1A N21A C25A C26A 8.4(7) . .
C23A C24A C25A N21A 0.9(5) . .
C41A C24A C25A N21A 178.2(4) . .
C23A C24A C25A C26A -178.6(5) . .
C41A C24A C25A C26A -1.3(8) . .
C15A C14A C31A C32A -136.9(6) . .
C13A C14A C31A C32A 46.4(8) . .
C15A C14A C31A C36A 45.0(8) . .
C13A C14A C31A C36A -131.8(5) . .
C36A C31A C32A C33A -0.1(8) . .
C14A C31A C32A C33A -178.2(5) . .
C31A C32A C33A C34A -1.0(9) . .
C32A C33A C34A C35A -0.1(8) . .
C32A C33A C34A C37A -178.4(5) . .
C33A C34A C35A C36A 2.3(8) . .
C37A C34A C35A C36A -179.5(5) . .
C32A C31A C36A C35A 2.3(8) . .
C14A C31A C36A C35A -179.6(5) . .
C34A C35A C36A C31A -3.4(8) . .
C35A C34A C37A O38A 160.2(5) . .
C33A C34A C37A O38A -21.6(7) . .
C35A C34A C37A O39A -19.1(7) . .
C33A C34A C37A O39A 159.1(5) . .
O39A C37A O38A Mn1 -8.1(10) . .
C34A C37A O38A Mn1 172.7(4) . .
O38A C37A O39A Mn2 12.9(8) . .
C34A C37A O39A Mn2 -167.9(3) . .
C25A C24A C41A C46A -124.7(6) . .
C23A C24A C41A C46A 52.1(7) . .
C25A C24A C41A C42A 56.3(8) . .
C23A C24A C41A C42A -126.9(6) . .
C46A C41A C42A C43A -4.7(10) . .
C24A C41A C42A C43A 174.3(6) . .
C41A C42A C43A C44A 2.4(12) . .
C42A C43A C44A C45A -0.8(10) . .
C42A C43A C44A C47A -177.4(6) . .
C43A C44A C45A C46A 1.5(9) . .
C47A C44A C45A C46A 178.1(5) . .
C42A C41A C46A C45A 5.4(9) . .
C24A C41A C46A C45A -173.6(5) . .
C44A C45A C46A C41A -3.8(8) . .
C45A C44A C47A O48A 168.1(5) . .
C43A C44A C47A O48A -15.4(8) . .
C45A C44A C47A O49A -10.0(7) . .
C43A C44A C47A O49A 166.5(5) . .
O49A C47A O48A Mn2 6.4(4) . 1_654
C44A C47A O48A Mn2 -171.7(4) . 1_654
O48A C47A O49A Mn2 -7.3(4) . 1_654
C44A C47A O49A Mn2 170.9(4) . 1_654
O48A C47A O49A Mn1 118.6(4) . 1_654
C44A C47A O49A Mn1 -63.2(5) . 1_654
N11B C1B N11B C15B -127.0(15) 4_575 .
N11B C1B N11B N12B 62.4(14) 4_575 .
C15B N11B N12B C13B 6.4(19) . .
C1B N11B N12B C13B 178.2(13) . .
N11B N12B C13B C14B 3.1(19) . .
N11B N12B C13B C16B 176.6(17) . .
N12B C13B C14B C15B -11(2) . .
C16B C13B C14B C15B 176(2) . .
N12B C13B C14B C21B 177.5(14) . .
C16B C13B C14B C21B 5(3) . .
N12B N11B C15B C14B -13(2) . .
C1B N11B C15B C14B 175.8(11) . .
N12B N11B C15B C17B -171.9(18) . .
C1B N11B C15B C17B 17(3) . .
C13B C14B C15B N11B 14(2) . .
C21B C14B C15B N11B -175.1(12) . .
C13B C14B C15B C17B 172(2) . .
C21B C14B C15B C17B -17(3) . .
C15B C14B C21B C26B -65(2) . .
C13B C14B C21B C26B 104.4(18) . .
C15B C14B C21B C22 111.4(19) . .
C13B C14B C21B C22 -79.0(17) . .
C26B C21B C22 C23B -3(2) . .
C14B C21B C22 C23B -179.5(14) . .
C21B C22 C23B C24B 0(3) . .
C22 C23B C24B C25B -3(4) . .
C22 C23B C24B C27B -176(2) . .
C23B C24B C25B C26B 10(6) . .
C27B C24B C25B C26B -176(3) . .
C22 C21B C26B C25B 9(3) . .
C14B C21B C26B C25B -174(2) . .
C24B C25B C26B C21B -14(6) . .
C23B C24B C27B O29B -19(3) . .
C25B C24B C27B O29B 169(3) . .
C23B C24B C27B O28B 152(2) . .
C25B C24B C27B O28B -21(3) . .
O29B C27B O28B Mn2 -8.3(7) . .
C24C C27B O28B Mn2 165.4(7) . .
C24B C27B O28B Mn2 -177.9(9) . .
O28B C27B O29B Mn1 16.3(10) . .
C24C C27B O29B Mn1 -157.3(7) . .
C24B C27B O29B Mn1 -173.8(10) . .
C15C N11C N12C C13C 1.7(12) . .
C1C N11C N12C C13C 176.2(10) . .
N11C N12C C13C C14C -0.3(13) . .
N11C N12C C13C C16C 179.1(13) . .
N12C C13C C14C C15C -1.0(17) . .
C16C C13C C14C C15C 179.6(16) . .
N12C C13C C14C C21C 178.3(11) . .
C16C C13C C14C C21C -1(2) . .
N12C N11C C15C C14C -2.3(16) . .
C1C N11C C15C C14C -176.4(10) . .
N12C N11C C15C C17C -178.5(16) . .
C1C N11C C15C C17C 7(2) . .
C13C C14C C15C N11C 2.0(17) . .
C21C C14C C15C N11C -177.3(11) . .
C13C C14C C15C C17C 178(2) . .
C21C C14C C15C C17C -2(3) . .
C15C C14C C21C C22C -115.9(17) . .
C13C C14C C21C C22C 65.0(17) . .
C15C C14C C21C C26C 64.4(19) . .
C13C C14C C21C C26C -114.7(17) . .
C26C C21C C22C C23C 2(2) . .
C14C C21C C22C C23C -177.9(14) . .
C21C C22C C23C C24C -5(2) . .
O29B C27B C24C C25C -174(2) . .
O28B C27B C24C C25C 12(2) . .
O29B C27B C24C C23C 12.3(12) . .
O28B C27B C24C C23C -161.8(8) . .
C22C C23C C24C C25C 8(3) . .
C22C C23C C24C C27B -177.7(12) . .
C27B C24C C25C C26C 178.4(18) . .
C23C C24C C25C C26C -8(4) . .
C22C C21C C26C C25C -1(3) . .
C14C C21C C26C C25C 178(2) . .
C24C C25C C26C C21C 5(4) . .
C15C N11C C1C N11C 115.5(13) . 4_575
N12C N11C C1C N11C -58.1(11) . 4_575

loop_
_platon_squeeze_void_nr
_platon_squeeze_void_average_x
_platon_squeeze_void_average_y
_platon_squeeze_void_average_z
_platon_squeeze_void_volume
_platon_squeeze_void_count_electrons
_platon_squeeze_void_content
1 -0.054 0.250 0.341 749 296 ' '
2 0.048 0.750 0.294 749 297 ' '
